data_7109038
loop_
_publ_author_name
'Chelladurai Ganesamoorthy'
'Sinah Loerke'
'Christian Gemel'
'Paul Jerabek'
'Manuela Winter'
'Gernot Frenking'
'Roland A. Fischer'

_publ_section_title
;
 Reductive elimination: a pathway to low-valent aluminium species
;
_journal_name_full Chem.Commun.
_journal_page_first 2858
_journal_paper_doi 10.1039/c3cc38584a
_journal_volume 49
_journal_year 2013
_chemical_formula_sum 'C20 H31 Al'
_chemical_formula_weight 298.43
_chemical_name_systematic
;
?
;
_space_group_IT_number 61
_symmetry_cell_setting orthorhombic
_symmetry_space_group_name_Hall '-P 2ac 2ab'
_symmetry_space_group_name_H-M 'P b c a'
_atom_sites_solution_hydrogens geom
_atom_sites_solution_primary direct
_atom_sites_solution_secondary difmap
_audit_creation_method SHELXL-97
_cell_angle_alpha 90.00
_cell_angle_beta 90.00
_cell_angle_gamma 90.00
_cell_formula_units_Z 8
_cell_length_a 12.8080(3)
_cell_length_b 15.2538(3)
_cell_length_c 19.2266(4)
_cell_measurement_reflns_used 3704
_cell_measurement_temperature 100(2)
_cell_measurement_theta_max 73.911
_cell_measurement_theta_min 3.447
_cell_volume 3756.31(14)
_computing_cell_refinement 'CrysAlis Pro Version 1.171.36.20'
_computing_data_collection 'CrysAlis Pro Version 1.171.36.20'
_computing_data_reduction 'CrysAlis Pro Version 1.171.36.20'
_computing_molecular_graphics SHELXL-97
_computing_publication_material SHELXL-97
_computing_structure_refinement 'SHELXL-97 (Sheldrick, 1997)'
_computing_structure_solution 'SHELXS-97 (Sheldrick, 1990)'
_diffrn_ambient_temperature 100(2)
_diffrn_measured_fraction_theta_full 0.998
_diffrn_measured_fraction_theta_max 0.973
_diffrn_measurement_device_type 'SuperNova, Single source at offset), Atlas'
_diffrn_measurement_method \w-scans
_diffrn_radiation_monochromator mirror
_diffrn_radiation_source 'SuperNova (Cu) X-ray Source'
_diffrn_radiation_type CuK\a
_diffrn_radiation_wavelength 1.54178
_diffrn_reflns_av_R_equivalents 0.0194
_diffrn_reflns_av_sigmaI/netI 0.0221
_diffrn_reflns_limit_h_max 14
_diffrn_reflns_limit_h_min -15
_diffrn_reflns_limit_k_max 10
_diffrn_reflns_limit_k_min -18
_diffrn_reflns_limit_l_max 22
_diffrn_reflns_limit_l_min -23
_diffrn_reflns_number 8666
_diffrn_reflns_theta_full 65.00
_diffrn_reflns_theta_max 74.07
_diffrn_reflns_theta_min 5.06
_exptl_absorpt_coefficient_mu 0.860
_exptl_absorpt_correction_T_max 0.850
_exptl_absorpt_correction_T_min 0.820
_exptl_absorpt_correction_type empirical
_exptl_absorpt_process_details multi-scan
_exptl_crystal_colour colourless
_exptl_crystal_density_diffrn 1.055
_exptl_crystal_density_method 'not measured'
_exptl_crystal_description prism
_exptl_crystal_F_000 1312
_exptl_crystal_size_max 0.22
_exptl_crystal_size_mid 0.20
_exptl_crystal_size_min 0.18
_refine_diff_density_max 0.440
_refine_diff_density_min -0.155
_refine_diff_density_rms 0.088
_refine_ls_extinction_method none
_refine_ls_goodness_of_fit_ref 1.056
_refine_ls_hydrogen_treatment mixed
_refine_ls_matrix_type full
_refine_ls_number_parameters 204
_refine_ls_number_reflns 3706
_refine_ls_number_restraints 0
_refine_ls_restrained_S_all 1.056
_refine_ls_R_factor_all 0.0713
_refine_ls_R_factor_gt 0.0637
_refine_ls_shift/su_max 0.000
_refine_ls_shift/su_mean 0.000
_refine_ls_structure_factor_coef Fsqd
_refine_ls_weighting_details 'calc w=1/[\s^2^(Fo^2^)+(0.1216P)^2^+0.1998P] where P=(Fo^2^+2Fc^2^)/3'
_refine_ls_weighting_scheme calc
_refine_ls_wR_factor_gt 0.1589
_refine_ls_wR_factor_ref 0.1704
_reflns_number_gt 3168
_reflns_number_total 3706
_reflns_threshold_expression >2sigma(I)
_cod_data_source_file c3cc38584a.txt
_cod_data_source_block om944s
_cod_original_sg_symbol_H-M Pbca
_cod_database_code 7109038

loop_
_symmetry_equiv_pos_as_xyz
'x, y, z'
'-x+1/2, -y, z+1/2'
'-x, y+1/2, -z+1/2'
'x+1/2, -y+1/2, -z'
'-x, -y, -z'
'x-1/2, y, -z-1/2'
'x, -y-1/2, z-1/2'
'-x-1/2, y-1/2, z'

loop_
_atom_site_label
_atom_site_type_symbol
_atom_site_fract_x
_atom_site_fract_y
_atom_site_fract_z
_atom_site_U_iso_or_equiv
_atom_site_adp_type
_atom_site_occupancy
_atom_site_symmetry_multiplicity
_atom_site_calc_flag
_atom_site_refinement_flags
Al1 Al 0.31402(4) 0.33360(3) 0.61518(2) 0.0413(2) Uani 1 1 d .
C1 C 0.45375(13) 0.27564(11) 0.66218(9) 0.0469(4) Uani 1 1 d .
C2 C 0.51002(13) 0.35367(12) 0.64852(9) 0.0489(4) Uani 1 1 d .
C3 C 0.47251(14) 0.42007(11) 0.69245(9) 0.0498(4) Uani 1 1 d .
C4 C 0.39128(14) 0.38569(12) 0.73311(8) 0.0505(4) Uani 1 1 d .
C5 C 0.37713(13) 0.29586(12) 0.71564(8) 0.0475(4) Uani 1 1 d .
C6 C 0.48954(15) 0.18482(12) 0.64197(10) 0.0548(4) Uani 1 1 d .
H6A H 0.4346 0.1423 0.6530 0.082 Uiso 1 1 calc R
H6B H 0.5531 0.1700 0.6678 0.082 Uiso 1 1 calc R
H6C H 0.5041 0.1832 0.5919 0.082 Uiso 1 1 calc R
C7 C 0.58972(16) 0.36501(15) 0.59218(12) 0.0633(5) Uani 1 1 d .
H7A H 0.6021 0.3086 0.5693 0.095 Uiso 1 1 calc R
H7B H 0.6551 0.3865 0.6124 0.095 Uiso 1 1 calc R
H7C H 0.5640 0.4074 0.5579 0.095 Uiso 1 1 calc R
C8 C 0.50608(17) 0.51438(12) 0.68872(13) 0.0641(5) Uani 1 1 d .
H8A H 0.5825 0.5175 0.6878 0.096 Uiso 1 1 calc R
H8B H 0.4798 0.5459 0.7295 0.096 Uiso 1 1 calc R
H8C H 0.4778 0.5412 0.6464 0.096 Uiso 1 1 calc R
C9 C 0.32443(19) 0.43648(16) 0.78337(11) 0.0674(5) Uani 1 1 d .
H9A H 0.3499 0.4271 0.8309 0.101 Uiso 1 1 calc R
H9B H 0.2520 0.4164 0.7799 0.101 Uiso 1 1 calc R
H9C H 0.3279 0.4991 0.7721 0.101 Uiso 1 1 calc R
C10 C 0.31877(16) 0.22901(14) 0.75835(10) 0.0565(4) Uani 1 1 d .
H10A H 0.2577 0.2567 0.7798 0.085 Uiso 1 1 calc R
H10B H 0.3648 0.2060 0.7948 0.085 Uiso 1 1 calc R
H10C H 0.2959 0.1809 0.7282 0.085 Uiso 1 1 calc R
C11 C 0.22643(13) 0.22869(11) 0.56852(9) 0.0454(4) Uani 1 1 d .
C12 C 0.14832(13) 0.28267(11) 0.60143(9) 0.0451(4) Uani 1 1 d .
C13 C 0.13509(13) 0.35830(11) 0.55989(9) 0.0483(4) Uani 1 1 d .
C14 C 0.20333(15) 0.35368(12) 0.50302(9) 0.0507(4) Uani 1 1 d .
C15 C 0.26171(14) 0.27555(12) 0.50828(9) 0.0510(4) Uani 1 1 d .
C20 C 0.34382(18) 0.24416(18) 0.45832(11) 0.0677(6) Uani 1 1 d .
H20A H 0.3775 0.2947 0.4363 0.102 Uiso 1 1 calc R
H20B H 0.3113 0.2075 0.4225 0.102 Uiso 1 1 calc R
H20C H 0.3962 0.2098 0.4836 0.102 Uiso 1 1 calc R
C16 C 0.24153(16) 0.13241(12) 0.58128(11) 0.0559(4) Uani 1 1 d .
H16A H 0.3085 0.1138 0.5615 0.084 Uiso 1 1 calc R
H16B H 0.1847 0.0996 0.5592 0.084 Uiso 1 1 calc R
H16C H 0.2412 0.1210 0.6314 0.084 Uiso 1 1 calc R
C17 C 0.08186(15) 0.25702(13) 0.66245(10) 0.0547(4) Uani 1 1 d .
H17A H 0.1173 0.2111 0.6892 0.082 Uiso 1 1 calc R
H17B H 0.0145 0.2350 0.6458 0.082 Uiso 1 1 calc R
H17C H 0.0704 0.3083 0.6922 0.082 Uiso 1 1 calc R
C18 C 0.06474(16) 0.43333(12) 0.57890(13) 0.0632(5) Uani 1 1 d .
H18A H -0.0079 0.4131 0.5798 0.095 Uiso 1 1 calc R
H18B H 0.0722 0.4802 0.5444 0.095 Uiso 1 1 calc R
H18C H 0.0840 0.4556 0.6249 0.095 Uiso 1 1 calc R
C19 C 0.22057(19) 0.42574(15) 0.45078(11) 0.0652(5) Uani 1 1 d .
H19A H 0.1550 0.4574 0.4432 0.098 Uiso 1 1 calc R
H19B H 0.2444 0.4003 0.4067 0.098 Uiso 1 1 calc R
H19C H 0.2736 0.4664 0.4684 0.098 Uiso 1 1 calc R
H1 H 0.323(2) 0.4236(17) 0.6008(13) 0.064(7) Uiso 1 1 d .

loop_
_atom_site_aniso_label
_atom_site_aniso_U_11
_atom_site_aniso_U_22
_atom_site_aniso_U_33
_atom_site_aniso_U_23
_atom_site_aniso_U_13
_atom_site_aniso_U_12
Al1 0.0431(3) 0.0388(3) 0.0419(3) -0.00067(16) 0.00082(16) -0.00052(16)
C1 0.0447(8) 0.0478(8) 0.0480(8) -0.0029(6) -0.0046(6) 0.0007(6)
C2 0.0414(8) 0.0496(9) 0.0556(9) -0.0021(7) -0.0054(7) 0.0013(6)
C3 0.0495(8) 0.0468(8) 0.0531(9) -0.0022(7) -0.0115(7) 0.0026(6)
C4 0.0546(9) 0.0541(9) 0.0429(8) -0.0052(6) -0.0084(6) 0.0067(7)
C5 0.0475(8) 0.0528(9) 0.0423(8) -0.0004(6) -0.0046(6) 0.0012(7)
C6 0.0541(9) 0.0482(9) 0.0620(10) -0.0032(8) -0.0045(8) 0.0049(7)
C7 0.0486(9) 0.0676(11) 0.0736(12) -0.0013(10) 0.0077(9) -0.0038(8)
C8 0.0674(11) 0.0460(9) 0.0789(13) -0.0037(9) -0.0150(10) 0.0007(8)
C9 0.0791(14) 0.0718(13) 0.0511(10) -0.0134(9) -0.0009(9) 0.0144(10)
C10 0.0588(10) 0.0655(11) 0.0450(9) 0.0044(8) -0.0044(7) -0.0078(8)
C11 0.0465(8) 0.0464(8) 0.0433(7) -0.0051(6) -0.0051(6) 0.0006(6)
C12 0.0434(8) 0.0433(8) 0.0486(8) 0.0003(6) -0.0013(6) -0.0019(6)
C13 0.0432(8) 0.0461(8) 0.0554(9) 0.0035(7) -0.0072(7) -0.0036(6)
C14 0.0538(9) 0.0528(9) 0.0454(8) 0.0040(7) -0.0095(7) -0.0094(7)
C15 0.0523(9) 0.0574(9) 0.0432(8) -0.0073(7) -0.0031(7) -0.0069(7)
C20 0.0662(12) 0.0877(15) 0.0493(10) -0.0174(10) 0.0082(9) -0.0064(10)
C16 0.0638(10) 0.0445(8) 0.0594(10) -0.0064(7) -0.0112(8) 0.0034(7)
C17 0.0502(9) 0.0601(10) 0.0539(9) 0.0013(8) 0.0054(7) -0.0055(8)
C18 0.0536(10) 0.0480(9) 0.0880(14) 0.0056(9) -0.0056(9) 0.0041(7)
C19 0.0774(13) 0.0655(11) 0.0528(10) 0.0114(9) -0.0094(9) -0.0192(10)

loop_
_atom_type_symbol
_atom_type_description
_atom_type_scat_dispersion_real
_atom_type_scat_dispersion_imag
_atom_type_scat_source
C C 0.0181 0.0091 'International Tables Vol C Tables 4.2.6.8 and 6.1.1.4'
H H 0.0000 0.0000 'International Tables Vol C Tables 4.2.6.8 and 6.1.1.4'
Al Al 0.2130 0.2455 'International Tables Vol C Tables 4.2.6.8 and 6.1.1.4'

loop_
_geom_angle_atom_site_label_1
_geom_angle_atom_site_label_2
_geom_angle_atom_site_label_3
_geom_angle
C11 Al1 C5 111.59(7)
C11 Al1 C1 107.33(6)
C5 Al1 C1 38.94(6)
C11 Al1 C12 37.90(6)
C5 Al1 C12 111.10(7)
C1 Al1 C12 132.22(6)
C11 Al1 C15 36.99(6)
C5 Al1 C15 142.08(7)
C1 Al1 C15 116.37(7)
C12 Al1 C15 60.06(6)
C11 Al1 H1 133.6(10)
C5 Al1 H1 113.7(10)
C1 Al1 H1 113.9(10)
C12 Al1 H1 112.9(10)
C15 Al1 H1 102.8(10)
C2 C1 C5 107.23(15)
C2 C1 C6 124.68(16)
C5 C1 C6 125.54(16)
C2 C1 Al1 90.01(11)
C5 C1 Al1 69.80(9)
C6 C1 Al1 120.79(12)
C3 C2 C1 108.71(16)
C3 C2 C7 125.79(18)
C1 C2 C7 125.30(17)
C4 C3 C2 108.62(16)
C4 C3 C8 126.61(18)
C2 C3 C8 124.33(18)
C3 C4 C5 108.84(15)
C3 C4 C9 125.94(18)
C5 C4 C9 125.08(18)
C4 C5 C1 106.57(15)
C4 C5 C10 125.88(16)
C1 C5 C10 125.18(16)
C4 C5 Al1 90.12(11)
C1 C5 Al1 71.26(9)
C10 C5 Al1 118.64(12)
C1 C6 H6A 109.5
C1 C6 H6B 109.5
H6A C6 H6B 109.5
C1 C6 H6C 109.5
H6A C6 H6C 109.5
H6B C6 H6C 109.5
C2 C7 H7A 109.5
C2 C7 H7B 109.5
H7A C7 H7B 109.5
C2 C7 H7C 109.5
H7A C7 H7C 109.5
H7B C7 H7C 109.5
C3 C8 H8A 109.5
C3 C8 H8B 109.5
H8A C8 H8B 109.5
C3 C8 H8C 109.5
H8A C8 H8C 109.5
H8B C8 H8C 109.5
C4 C9 H9A 109.5
C4 C9 H9B 109.5
H9A C9 H9B 109.5
C4 C9 H9C 109.5
H9A C9 H9C 109.5
H9B C9 H9C 109.5
C5 C10 H10A 109.5
C5 C10 H10B 109.5
H10A C10 H10B 109.5
C5 C10 H10C 109.5
H10A C10 H10C 109.5
H10B C10 H10C 109.5
C15 C11 C12 106.75(15)
C15 C11 C16 125.38(16)
C12 C11 C16 125.19(16)
C15 C11 Al1 78.56(10)
C12 C11 Al1 75.75(9)
C16 C11 Al1 126.34(12)
C13 C12 C11 107.54(15)
C13 C12 C17 125.90(16)
C11 C12 C17 125.97(15)
C13 C12 Al1 84.19(10)
C11 C12 Al1 66.35(9)
C17 C12 Al1 121.80(12)
C14 C13 C12 108.97(16)
C14 C13 C18 127.04(17)
C12 C13 C18 123.81(17)
C13 C14 C15 108.49(16)
C13 C14 C19 125.12(19)
C15 C14 C19 125.95(19)
C14 C15 C11 108.18(16)
C14 C15 C20 126.47(18)
C11 C15 C20 125.30(18)
C14 C15 Al1 83.96(10)
C11 C15 Al1 64.45(9)
C20 C15 Al1 118.84(13)
C15 C20 H20A 109.5
C15 C20 H20B 109.5
H20A C20 H20B 109.5
C15 C20 H20C 109.5
H20A C20 H20C 109.5
H20B C20 H20C 109.5
C11 C16 H16A 109.5
C11 C16 H16B 109.5
H16A C16 H16B 109.5
C11 C16 H16C 109.5
H16A C16 H16C 109.5
H16B C16 H16C 109.5
C12 C17 H17A 109.5
C12 C17 H17B 109.5
H17A C17 H17B 109.5
C12 C17 H17C 109.5
H17A C17 H17C 109.5
H17B C17 H17C 109.5
C13 C18 H18A 109.5
C13 C18 H18B 109.5
H18A C18 H18B 109.5
C13 C18 H18C 109.5
H18A C18 H18C 109.5
H18B C18 H18C 109.5
C14 C19 H19A 109.5
C14 C19 H19B 109.5
H19A C19 H19B 109.5
C14 C19 H19C 109.5
H19A C19 H19C 109.5
H19B C19 H19C 109.5

loop_
_geom_bond_atom_site_label_1
_geom_bond_atom_site_label_2
_geom_bond_distance
Al1 C11 2.1504(16)
Al1 C5 2.1715(17)
Al1 C1 2.1911(17)
Al1 C12 2.2753(17)
Al1 C15 2.3361(17)
Al1 H1 1.41(3)
C1 C2 1.416(2)
C1 C5 1.454(2)
C1 C6 1.510(2)
C2 C3 1.404(3)
C2 C7 1.498(3)
C3 C4 1.403(3)
C3 C8 1.503(3)
C4 C5 1.422(2)
C4 C9 1.506(3)
C5 C10 1.508(3)
C6 H6A 0.9800
C6 H6B 0.9800
C6 H6C 0.9800
C7 H7A 0.9800
C7 H7B 0.9800
C7 H7C 0.9800
C8 H8A 0.9800
C8 H8B 0.9800
C8 H8C 0.9800
C9 H9A 0.9800
C9 H9B 0.9800
C9 H9C 0.9800
C10 H10A 0.9800
C10 H10B 0.9800
C10 H10C 0.9800
C11 C15 1.434(2)
C11 C12 1.442(2)
C11 C16 1.501(2)
C12 C13 1.413(2)
C12 C17 1.501(2)
C13 C14 1.402(3)
C13 C18 1.502(3)
C14 C15 1.410(3)
C14 C19 1.505(3)
C15 C20 1.503(3)
C20 H20A 0.9800
C20 H20B 0.9800
C20 H20C 0.9800
C16 H16A 0.9800
C16 H16B 0.9800
C16 H16C 0.9800
C17 H17A 0.9800
C17 H17B 0.9800
C17 H17C 0.9800
C18 H18A 0.9800
C18 H18B 0.9800
C18 H18C 0.9800
C19 H19A 0.9800
C19 H19B 0.9800
C19 H19C 0.9800

loop_
_geom_torsion_atom_site_label_1
_geom_torsion_atom_site_label_2
_geom_torsion_atom_site_label_3
_geom_torsion_atom_site_label_4
_geom_torsion
C11 Al1 C1 C2 148.47(11)
C5 Al1 C1 C2 -108.40(14)
C12 Al1 C1 C2 -177.95(10)
C15 Al1 C1 C2 109.66(11)
C11 Al1 C1 C5 -103.13(10)
C12 Al1 C1 C5 -69.55(13)
C15 Al1 C1 C5 -141.94(10)
C11 Al1 C1 C6 16.99(16)
C5 Al1 C1 C6 120.12(19)
C12 Al1 C1 C6 50.57(18)
C15 Al1 C1 C6 -21.83(17)
C5 C1 C2 C3 1.28(19)
C6 C1 C2 C3 -161.40(16)
Al1 C1 C2 C3 70.09(13)
C5 C1 C2 C7 -173.84(17)
C6 C1 C2 C7 23.5(3)
Al1 C1 C2 C7 -105.03(18)
C1 C2 C3 C4 -1.19(19)
C7 C2 C3 C4 173.89(17)
C1 C2 C3 C8 -174.07(16)
C7 C2 C3 C8 1.0(3)
C2 C3 C4 C5 0.63(19)
C8 C3 C4 C5 173.30(17)
C2 C3 C4 C9 -175.33(17)
C8 C3 C4 C9 -2.7(3)
C3 C4 C5 C1 0.16(18)
C9 C4 C5 C1 176.17(17)
C3 C4 C5 C10 163.34(16)
C9 C4 C5 C10 -20.7(3)
C3 C4 C5 Al1 -70.29(13)
C9 C4 C5 Al1 105.71(17)
C2 C1 C5 C4 -0.88(18)
C6 C1 C5 C4 161.61(16)
Al1 C1 C5 C4 -84.34(12)
C2 C1 C5 C10 -164.21(16)
C6 C1 C5 C10 -1.7(3)
Al1 C1 C5 C10 112.33(16)
C2 C1 C5 Al1 83.46(12)
C6 C1 C5 Al1 -114.05(16)
C11 Al1 C5 C4 -161.37(10)
C1 Al1 C5 C4 107.49(14)
C12 Al1 C5 C4 -120.56(11)
C15 Al1 C5 C4 171.47(11)
C11 Al1 C5 C1 91.14(11)
C12 Al1 C5 C1 131.95(10)
C15 Al1 C5 C1 63.98(14)
C11 Al1 C5 C10 -29.39(16)
C1 Al1 C5 C10 -120.53(18)
C12 Al1 C5 C10 11.42(16)
C15 Al1 C5 C10 -56.55(19)
C5 Al1 C11 C15 -152.21(10)
C1 Al1 C11 C15 -111.04(11)
C12 Al1 C11 C15 110.78(14)
C5 Al1 C11 C12 97.01(10)
C1 Al1 C11 C12 138.17(10)
C15 Al1 C11 C12 -110.78(14)
C5 Al1 C11 C16 -26.44(18)
C1 Al1 C11 C16 14.72(17)
C12 Al1 C11 C16 -123.5(2)
C15 Al1 C11 C16 125.8(2)
C15 C11 C12 C13 2.14(18)
C16 C11 C12 C13 -160.05(16)
Al1 C11 C12 C13 75.27(12)
C15 C11 C12 C17 173.72(16)
C16 C11 C12 C17 11.5(3)
Al1 C11 C12 C17 -113.15(17)
C15 C11 C12 Al1 -73.13(11)
C16 C11 C12 Al1 124.68(17)
C11 Al1 C12 C13 -112.04(14)
C5 Al1 C12 C13 149.55(11)
C1 Al1 C12 C13 -171.32(10)
C15 Al1 C12 C13 -71.56(11)
C5 Al1 C12 C11 -98.41(10)
C1 Al1 C12 C11 -59.28(13)
C15 Al1 C12 C11 40.48(10)
C11 Al1 C12 C17 118.88(17)
C5 Al1 C12 C17 20.47(15)
C1 Al1 C12 C17 59.61(17)
C15 Al1 C12 C17 159.36(16)
C11 C12 C13 C14 -0.88(19)
C17 C12 C13 C14 -172.47(16)
Al1 C12 C13 C14 62.05(13)
C11 C12 C13 C18 -176.27(16)
C17 C12 C13 C18 12.1(3)
Al1 C12 C13 C18 -113.33(16)
C12 C13 C14 C15 -0.8(2)
C18 C13 C14 C15 174.44(17)
C12 C13 C14 C19 -173.50(17)
C18 C13 C14 C19 1.7(3)
C13 C14 C15 C11 2.11(19)
C19 C14 C15 C11 174.78(16)
C13 C14 C15 C20 179.86(17)
C19 C14 C15 C20 -7.5(3)
C13 C14 C15 Al1 -58.47(13)
C19 C14 C15 Al1 114.20(17)
C12 C11 C15 C14 -2.61(18)
C16 C11 C15 C14 159.53(16)
Al1 C11 C15 C14 -73.75(12)
C12 C11 C15 C20 179.61(17)
C16 C11 C15 C20 -18.2(3)
Al1 C11 C15 C20 108.46(18)
C12 C11 C15 Al1 71.14(11)
C16 C11 C15 Al1 -126.71(17)
C11 Al1 C15 C14 113.48(15)
C5 Al1 C15 C14 158.34(12)
C1 Al1 C15 C14 -162.58(11)
C12 Al1 C15 C14 71.97(11)
C5 Al1 C15 C11 44.86(15)
C1 Al1 C15 C11 83.94(11)
C12 Al1 C15 C11 -41.51(10)
C11 Al1 C15 C20 -117.9(2)
C5 Al1 C15 C20 -73.0(2)
C1 Al1 C15 C20 -33.96(18)
C12 Al1 C15 C20 -159.41(18)
